data_9014104
loop_
_publ_author_name
'Camara, F.'
'Ottolini, L.'
'Hawthorne, F. C.'

_publ_section_title
;
 Crystal chemistry of three tourmalines by SREF, EMPA and SIMS
 Sample: Crystal 1
;
_journal_name_full 'American Mineralogist'
_journal_page_first 1437
_journal_page_last 1442
_journal_volume 87
_journal_year 2000
_chemical_compound_source Madagascar
_chemical_formula_sum 'Al4.56 B3 Ca0.48 F0.18 Fe2.01 H6.18 K0.01 Mg2.19 Na0.49 O30.82 Si6 Ti0.21'
_chemical_name_mineral Dravite
_space_group_IT_number 160
_symmetry_space_group_name_Hall 'R 3 -2"'
_symmetry_space_group_name_H-M 'R 3 m :H'
_cell_angle_alpha 90
_cell_angle_beta 90
_cell_angle_gamma 120
_cell_formula_units_Z 3
_cell_length_a 16.017
_cell_length_b 16.017
_cell_length_c 7.256
_cell_volume 1612.094
_database_code_amcsd 0002913
_exptl_crystal_density_diffrn 3.193
_cod_original_sg_symbol_H-M 'R 3 m'
_cod_original_formula_sum 'Na.49 Ca.48 K.01 Mg2.19 Fe2.01 Ti.21 Al4.56 Si6 B3 O30.82 F.18 H6.18'
_cod_database_code 9014104

loop_
_space_group_symop_operation_xyz
x,y,z
2/3+x,1/3+y,1/3+z
1/3+x,2/3+y,2/3+z
x,x-y,z
2/3+x,1/3+x-y,1/3+z
1/3+x,2/3+x-y,2/3+z
-y,-x,z
2/3-y,1/3-x,1/3+z
1/3-y,2/3-x,2/3+z
-x+y,y,z
2/3-x+y,1/3+y,1/3+z
1/3-x+y,2/3+y,2/3+z
-y,x-y,z
2/3-y,1/3+x-y,1/3+z
1/3-y,2/3+x-y,2/3+z
-x+y,-x,z
2/3-x+y,1/3-x,1/3+z
1/3-x+y,2/3-x,2/3+z

loop_
_atom_site_aniso_label
_atom_site_aniso_U_11
_atom_site_aniso_U_22
_atom_site_aniso_U_33
_atom_site_aniso_U_12
_atom_site_aniso_U_13
_atom_site_aniso_U_23
NaX 0.01700 0.01700 0.01900 0.00800 0.00000 0.00000
CaX 0.01700 0.01700 0.01900 0.00800 0.00000 0.00000
KX 0.01700 0.01700 0.01900 0.00800 0.00000 0.00000
MgY 0.00700 0.00700 0.01100 0.00200 0.00200 -0.00200
Fe2Y 0.00700 0.00700 0.01100 0.00200 0.00200 -0.00200
Fe3Y 0.00700 0.00700 0.01100 0.00200 0.00200 -0.00200
TiY 0.00700 0.00700 0.01100 0.00200 0.00200 -0.00200
AlZ 0.00600 0.00600 0.00600 0.00300 -0.00100 0.00000
FeZ 0.00600 0.00600 0.00600 0.00300 -0.00100 0.00000
MgZ 0.00600 0.00600 0.00600 0.00300 -0.00100 0.00000
SiT 0.00500 0.00500 0.00600 0.00200 0.00100 0.00000
B 0.00600 0.00600 0.00900 0.00300 0.00100 -0.00100
O1 0.01700 0.01700 0.01500 0.00900 0.00000 0.00000
O-H1 0.01700 0.01700 0.01500 0.00900 0.00000 0.00000
F1 0.01700 0.01700 0.01500 0.00900 0.00000 0.00000
O2 0.01100 0.01100 0.01300 0.00800 0.00100 -0.00100
O-H3 0.01400 0.01400 0.00700 0.00500 -0.00100 0.00100
O4 0.00800 0.00800 0.01100 0.00000 -0.00100 0.00100
O5 0.00800 0.00800 0.01000 0.00000 -0.00100 0.00100
O6 0.00900 0.01100 0.00700 0.00500 0.00100 0.00000
O7 0.00700 0.00800 0.01100 0.00100 0.00100 0.00200
O8 0.01000 0.00600 0.01700 0.00400 -0.00300 -0.00100

loop_
_atom_site_label
_atom_site_fract_x
_atom_site_fract_y
_atom_site_fract_z
_atom_site_occupancy
_atom_site_U_iso_or_equiv
_atom_site_type_symbol
_atom_site_attached_hydrogens
NaX 0.00000 0.00000 0.84890 0.49000 ? Na 0
CaX 0.00000 0.00000 0.84890 0.48000 ? Ca 0
KX 0.00000 0.00000 0.84890 0.01000 ? K 0
MgY 0.06160 0.93840 0.43670 0.45000 ? Mg 0
Fe2Y 0.06160 0.93840 0.43670 0.31000 ? Fe 0
Fe3Y 0.06160 0.93840 0.43670 0.16000 ? Fe 0
TiY 0.06160 0.93840 0.43670 0.07000 ? Ti 0
AlZ 0.26190 0.29830 0.46110 0.76000 ? Al 0
FeZ 0.26190 0.29830 0.46110 0.10000 ? Fe 0
MgZ 0.26190 0.29830 0.46110 0.14000 ? Mg 0
SiT 0.18980 0.19150 0.07320 1.00000 ? Si 0
B 0.88980 0.11020 0.62010 1.00000 ? B 0
O1 0.00000 0.00000 0.29460 0.64000 ? O 0
O-H1 0.00000 0.00000 0.29460 0.18000 ? O 1
F1 0.00000 0.00000 0.29460 0.18000 ? F 0
O2 0.93930 0.06070 0.59550 1.00000 ? O 0
O-H3 0.13310 0.86690 0.56110 1.00000 ? O 1
O4 0.90780 0.09220 0.00190 1.00000 ? O 0
O5 0.09090 0.90910 0.98300 1.00000 ? O 0
O6 0.18660 0.19540 0.29350 1.00000 ? O 0
O7 0.28370 0.28420 0.99330 1.00000 ? O 0
O8 0.26980 0.20900 0.63130 1.00000 ? O 0
H3 0.13290 0.86710 0.67800 1.00000 0.01700 H 0

loop_
_cod_changelog_entry_id
_cod_changelog_entry_author
_cod_changelog_entry_date
_cod_changelog_entry_text
1
;cod-tools version 3.8.0
Id: cif_guess_AMCSD_atom_types 9574 2023-05-10 09:00:05Z saulius
;
2023-05-10T18:54:54+03:00
;Derived atom types and hydrogen counts
from atom names that follow the AMCSD naming convention
(Wat == water, O-H == hydroxyl).
;

loop_
_cod_related_entry_id
_cod_related_entry_database
_cod_related_entry_code
1 AMCSD 0002913
